data_7062728
loop_
_publ_author_name
'Chen, Min'
'Sun, Dameng'
'Li, Jiahe'
'Wang, Zhiyuan'
'Liu, Hongming'
'Pan, Lixia'
'Chen, Hailan'
'Ma, Zhen'

_publ_section_title
;
 Cobalt(ii) terpyridine complexes: synthesis, characterization,
 antiproliferative activity and molecular docking with proteins and DNA
;
_journal_issue 40
_journal_name_full 'New Journal of Chemistry'
_journal_page_first 18785
_journal_page_last 18793
_journal_paper_doi 10.1039/D3NJ03445C
_journal_volume 47
_journal_year 2023
_chemical_formula_moiety 'C44 H34 Co N6 O4 S2, 2(Cl)'
_chemical_formula_sum 'C44 H34 Cl2 Co N6 O4 S2'
_chemical_formula_weight 904.72
_space_group_crystal_system triclinic
_space_group_IT_number 2
_space_group_name_Hall '-P 1'
_space_group_name_H-M_alt 'P -1'
_atom_sites_solution_hydrogens geom
_audit_creation_date 2022-03-17
_audit_creation_method
;
Olex2 1.5
(compiled 2021.12.09 svn.r5202d8cf for OlexSys, GUI svn.r6439)
;
_audit_update_record
;
2023-07-21 deposited with the CCDC.	2023-09-18 downloaded from the CCDC.
;
_cell_angle_alpha 73.603(3)
_cell_angle_beta 76.313(3)
_cell_angle_gamma 77.065(3)
_cell_formula_units_Z 2
_cell_length_a 11.5679(4)
_cell_length_b 14.3215(5)
_cell_length_c 15.9903(6)
_cell_measurement_reflns_used 13883
_cell_measurement_temperature 296(2)
_cell_measurement_theta_max 29.2440
_cell_measurement_theta_min 3.6050
_cell_volume 2433.90(16)
_computing_cell_refinement 'CrysAlisPro 1.171.39.27b (Rigaku OD, 2015)'
_computing_data_collection 'CrysAlisPro 1.171.39.27b (Rigaku OD, 2015)'
_computing_data_reduction 'CrysAlisPro 1.171.39.27b (Rigaku OD, 2015)'
_computing_molecular_graphics 'Olex2 1.5 (Dolomanov et al., 2009)'
_computing_publication_material 'Olex2 1.5 (Dolomanov et al., 2009)'
_computing_structure_refinement 'SHELXL 2018/3 (Sheldrick, 2018)'
_computing_structure_solution 'SHELXS-97 (Sheldrick, 2008)'
_diffrn_ambient_temperature 296(2)
_diffrn_measured_fraction_theta_full 0.998
_diffrn_measured_fraction_theta_max 0.850
_diffrn_measurement_device_type 'multiwire proportional'
_diffrn_measurement_method 'phi and omega scans'
_diffrn_radiation_monochromator graphite
_diffrn_radiation_type MoK\a
_diffrn_radiation_wavelength 0.71073
_diffrn_reflns_av_R_equivalents 0.0256
_diffrn_reflns_av_unetI/netI 0.0315
_diffrn_reflns_Laue_measured_fraction_full 0.998
_diffrn_reflns_Laue_measured_fraction_max 0.850
_diffrn_reflns_limit_h_max 15
_diffrn_reflns_limit_h_min -15
_diffrn_reflns_limit_k_max 15
_diffrn_reflns_limit_k_min -19
_diffrn_reflns_limit_l_max 21
_diffrn_reflns_limit_l_min -21
_diffrn_reflns_number 27736
_diffrn_reflns_point_group_measured_fraction_full 0.998
_diffrn_reflns_point_group_measured_fraction_max 0.850
_diffrn_reflns_theta_full 25.242
_diffrn_reflns_theta_max 29.419
_diffrn_reflns_theta_min 2.756
_exptl_absorpt_coefficient_mu 0.592
_exptl_absorpt_correction_T_max 1.00000
_exptl_absorpt_correction_T_min 0.50793
_exptl_absorpt_correction_type multi-scan
_exptl_absorpt_process_details 'CrysAlisPro 1.171.40.53'
_exptl_crystal_colour yellow
_exptl_crystal_colour_primary yellow
_exptl_crystal_density_diffrn 1.235
_exptl_crystal_description block
_exptl_crystal_F_000 930
_exptl_crystal_size_max 0.1
_exptl_crystal_size_mid 0.07
_exptl_crystal_size_min 0.07
_refine_diff_density_max 1.067
_refine_diff_density_min -0.515
_refine_diff_density_rms 0.063
_refine_ls_extinction_method none
_refine_ls_goodness_of_fit_ref 1.037
_refine_ls_hydrogen_treatment constr
_refine_ls_matrix_type full
_refine_ls_number_parameters 534
_refine_ls_number_reflns 11431
_refine_ls_number_restraints 0
_refine_ls_restrained_S_all 1.037
_refine_ls_R_factor_all 0.0550
_refine_ls_R_factor_gt 0.0442
_refine_ls_shift/su_max 0.001
_refine_ls_shift/su_mean 0.000
_refine_ls_structure_factor_coef Fsqd
_refine_ls_weighting_details 'w=1/[\s^2^(Fo^2^)+(0.0743P)^2^+1.1189P] where P=(Fo^2^+2Fc^2^)/3'
_refine_ls_weighting_scheme calc
_refine_ls_wR_factor_gt 0.1289
_refine_ls_wR_factor_ref 0.1376
_reflns_Friedel_coverage 0.000
_reflns_number_gt 9296
_reflns_number_total 11431
_reflns_threshold_expression 'I > 2\s(I)'
_cod_data_source_file d3nj03445c2.cif
_cod_data_source_block a_CCDC3
_cod_depositor_comments 'Adding full bibliography for 7062723--7062728.cif.'
_cod_database_code 7062728
_shelx_shelxl_version_number 2018/3
_shelx_space_group_comment
;
The symmetry employed for this shelxl refinement is uniquely defined
by the following loop, which should always be used as a source of
symmetry information in preference to the above space-group names.
They are only intended as comments.
;
_shelx_estimated_absorpt_t_max 0.960
_shelx_estimated_absorpt_t_min 0.943
_olex2_refinement_description
;
1. Fixed Uiso
 At 1.2 times of:
  All C(H) groups
 At 1.5 times of:
  All C(H,H,H) groups
2.a Aromatic/amide H refined with riding coordinates:
 C1(H1), C2(H2), C3(H3), C4(H4), C7(H7), C9(H9), C12(H12), C13(H13), C14(H14),
 C15(H15), C17(H17), C18(H18), C20(H20), C21(H21), C23(H23), C24(H24), C25(H25),
  C26(H26), C29(H29), C31(H31), C34(H34), C35(H35), C36(H36), C37(H37),
 C39(H39), C40(H40), C42(H42), C43(H43)
2.b Idealised Me refined as rotating group:
 C22(H22A,H22B,H22C), C44(H44A,H44B,H44C)
;
_smtbx_masks_special_details
;
A solvent mask was calculated and 142 electrons were 
found in a volume of 649\%A^3^ in 1 void per unit cell. 
This is consistent with the presence of 
7[H2O] per Asymmetric Unit 
which account for 140 electrons 
per unit cell.
;
_smtbx_masks_void_probe_radius 1.2
_smtbx_masks_void_truncation_radius 1.2
_olex2_submission_special_instructions 'No special instructions were received'

loop_
_space_group_symop_operation_xyz
'x, y, z'
'-x, -y, -z'

loop_
_atom_site_label
_atom_site_type_symbol
_atom_site_fract_x
_atom_site_fract_y
_atom_site_fract_z
_atom_site_U_iso_or_equiv
_atom_site_adp_type
_atom_site_occupancy
_atom_site_site_symmetry_order
_atom_site_calc_flag
_atom_site_refinement_flags_posn
_atom_site_refinement_flags_adp
_atom_site_refinement_flags_occupancy
_atom_site_disorder_assembly
_atom_site_disorder_group
Co1 Co 0.20997(2) 0.21290(2) 0.29445(2) 0.02919(8) Uani 1 1 d . . . . .
S3 S 0.03923(7) 0.43094(5) 0.89795(4) 0.04931(16) Uani 1 1 d . . . . .
S4 S 0.45126(6) 0.13724(5) -0.36643(4) 0.04695(16) Uani 1 1 d . . . . .
O1 O 0.56129(17) 0.06946(16) -0.38026(13) 0.0589(5) Uani 1 1 d . . . . .
O2 O 0.35021(18) 0.12600(19) -0.39760(14) 0.0672(6) Uani 1 1 d . . . . .
O3 O -0.0162(2) 0.53318(14) 0.87945(14) 0.0621(5) Uani 1 1 d . . . . .
O4 O -0.0230(2) 0.36234(17) 0.96607(13) 0.0763(7) Uani 1 1 d . . . . .
N1 N 0.23402(16) 0.34947(13) 0.24535(12) 0.0331(4) Uani 1 1 d . . . . .
N2 N 0.17137(16) 0.25143(12) 0.40030(11) 0.0313(4) Uani 1 1 d . . . . .
N3 N 0.17833(15) 0.08667(12) 0.37272(12) 0.0308(4) Uani 1 1 d . . . . .
N4 N 0.38225(16) 0.16971(13) 0.29300(12) 0.0336(4) Uani 1 1 d . . . . .
N5 N 0.24942(15) 0.17645(12) 0.18747(11) 0.0309(4) Uani 1 1 d . . . . .
N6 N 0.04863(16) 0.24546(12) 0.26688(12) 0.0312(4) Uani 1 1 d . . . . .
C1 C 0.2720(2) 0.39251(17) 0.16089(16) 0.0414(5) Uani 1 1 d . . . . .
H1 H 0.290187 0.355659 0.118591 0.050 Uiso 1 1 calc R U . . .
C2 C 0.2851(2) 0.49054(19) 0.13454(17) 0.0489(6) Uani 1 1 d . . . . .
H2 H 0.311584 0.519267 0.075086 0.059 Uiso 1 1 calc R U . . .
C3 C 0.2586(2) 0.54576(18) 0.19680(18) 0.0493(6) Uani 1 1 d . . . . .
H3 H 0.267228 0.611887 0.179839 0.059 Uiso 1 1 calc R U . . .
C4 C 0.2194(2) 0.50185(17) 0.28402(17) 0.0435(5) Uani 1 1 d . . . . .
H4 H 0.201265 0.537798 0.327017 0.052 Uiso 1 1 calc R U . . .
C5 C 0.2072(2) 0.40369(15) 0.30726(15) 0.0351(4) Uani 1 1 d . . . . .
C6 C 0.1723(2) 0.34596(15) 0.39832(14) 0.0336(4) Uani 1 1 d . . . . .
C7 C 0.1456(2) 0.37573(16) 0.47625(15) 0.0386(5) Uani 1 1 d . . . . .
H7 H 0.145084 0.441059 0.475291 0.046 Uiso 1 1 calc R U . . .
C8 C 0.1195(2) 0.30751(16) 0.55662(15) 0.0360(5) Uani 1 1 d . . . . .
C9 C 0.1185(2) 0.21006(16) 0.55653(14) 0.0347(4) Uani 1 1 d . . . . .
H9 H 0.099431 0.163816 0.609503 0.042 Uiso 1 1 calc R U . . .
C10 C 0.14618(18) 0.18368(14) 0.47689(14) 0.0308(4) Uani 1 1 d . . . . .
C11 C 0.15577(19) 0.08591(15) 0.46078(14) 0.0315(4) Uani 1 1 d . . . . .
C12 C 0.1446(2) 0.00011(16) 0.52539(15) 0.0388(5) Uani 1 1 d . . . . .
H12 H 0.131278 0.000146 0.585067 0.047 Uiso 1 1 calc R U . . .
C13 C 0.1535(2) -0.08658(16) 0.50010(17) 0.0437(5) Uani 1 1 d . . . . .
H13 H 0.148058 -0.145822 0.542692 0.052 Uiso 1 1 calc R U . . .
C14 C 0.1703(2) -0.08427(16) 0.41139(17) 0.0430(5) Uani 1 1 d . . . . .
H14 H 0.172513 -0.141277 0.393709 0.052 Uiso 1 1 calc R U . . .
C15 C 0.1839(2) 0.00321(16) 0.34912(16) 0.0374(5) Uani 1 1 d . . . . .
H15 H 0.197368 0.004202 0.289216 0.045 Uiso 1 1 calc R U . . .
C16 C 0.0984(2) 0.33654(16) 0.64166(16) 0.0402(5) Uani 1 1 d . . . . .
C17 C 0.0302(2) 0.28674(18) 0.71830(16) 0.0435(5) Uani 1 1 d . . . . .
H17 H -0.005280 0.235424 0.716258 0.052 Uiso 1 1 calc R U . . .
C18 C 0.0149(2) 0.31309(18) 0.79770(17) 0.0458(6) Uani 1 1 d . . . . .
H18 H -0.029412 0.278964 0.849210 0.055 Uiso 1 1 calc R U . . .
C19 C 0.0662(2) 0.39072(17) 0.79940(16) 0.0443(5) Uani 1 1 d . . . . .
C20 C 0.1337(3) 0.4405(2) 0.72423(19) 0.0608(8) Uani 1 1 d . . . . .
H20 H 0.168126 0.492339 0.726490 0.073 Uiso 1 1 calc R U . . .
C21 C 0.1502(3) 0.4138(2) 0.64558(18) 0.0582(7) Uani 1 1 d . . . . .
H21 H 0.196213 0.447442 0.594754 0.070 Uiso 1 1 calc R U . . .
C22 C 0.1821(3) 0.4239(3) 0.9201(2) 0.0723(9) Uani 1 1 d . . . . .
H22A H 0.227923 0.359236 0.919435 0.109 Uiso 1 1 calc R U . . .
H22B H 0.173881 0.436121 0.977440 0.109 Uiso 1 1 calc R U . . .
H22C H 0.223047 0.472421 0.875695 0.109 Uiso 1 1 calc R U . . .
C23 C 0.4423(2) 0.16462(18) 0.35617(17) 0.0435(5) Uani 1 1 d . . . . .
H23 H 0.399970 0.182232 0.408166 0.052 Uiso 1 1 calc R U . . .
C24 C 0.5658(2) 0.1338(2) 0.3464(2) 0.0529(6) Uani 1 1 d . . . . .
H24 H 0.605804 0.130199 0.391573 0.064 Uiso 1 1 calc R U . . .
C25 C 0.6287(2) 0.1087(2) 0.26967(19) 0.0501(6) Uani 1 1 d . . . . .
H25 H 0.711988 0.088825 0.261813 0.060 Uiso 1 1 calc R U . . .
C26 C 0.5672(2) 0.11308(18) 0.20415(17) 0.0423(5) Uani 1 1 d . . . . .
H26 H 0.608784 0.096716 0.151478 0.051 Uiso 1 1 calc R U . . .
C27 C 0.44422(19) 0.14183(15) 0.21735(14) 0.0341(4) Uani 1 1 d . . . . .
C28 C 0.36604(19) 0.14637(15) 0.15527(14) 0.0320(4) Uani 1 1 d . . . . .
C29 C 0.3988(2) 0.12659(16) 0.07273(15) 0.0362(5) Uani 1 1 d . . . . .
H29 H 0.479297 0.104446 0.051009 0.043 Uiso 1 1 calc R U . . .
C30 C 0.3110(2) 0.13982(16) 0.02138(14) 0.0345(4) Uani 1 1 d . . . . .
C31 C 0.1898(2) 0.16922(16) 0.05841(15) 0.0364(5) Uani 1 1 d . . . . .
H31 H 0.128960 0.175801 0.027108 0.044 Uiso 1 1 calc R U . . .
C32 C 0.16155(19) 0.18830(15) 0.14171(14) 0.0317(4) Uani 1 1 d . . . . .
C33 C 0.04353(19) 0.22675(15) 0.18896(14) 0.0325(4) Uani 1 1 d . . . . .
C34 C -0.0642(2) 0.24510(17) 0.15977(16) 0.0404(5) Uani 1 1 d . . . . .
H34 H -0.066713 0.231898 0.106582 0.048 Uiso 1 1 calc R U . . .
C35 C -0.1682(2) 0.28332(18) 0.21056(17) 0.0451(6) Uani 1 1 d . . . . .
H35 H -0.241694 0.296305 0.191822 0.054 Uiso 1 1 calc R U . . .
C36 C -0.1627(2) 0.30212(18) 0.28910(17) 0.0442(5) Uani 1 1 d . . . . .
H36 H -0.232327 0.327267 0.324253 0.053 Uiso 1 1 calc R U . . .
C37 C -0.0523(2) 0.28319(16) 0.31516(15) 0.0371(5) Uani 1 1 d . . . . .
H37 H -0.048323 0.297115 0.367709 0.044 Uiso 1 1 calc R U . . .
C38 C 0.3450(2) 0.13045(16) -0.07193(15) 0.0369(5) Uani 1 1 d . . . . .
C39 C 0.4638(2) 0.1313(2) -0.11676(17) 0.0471(6) Uani 1 1 d . . . . .
H39 H 0.522631 0.132561 -0.086427 0.057 Uiso 1 1 calc R U . . .
C40 C 0.4959(2) 0.1305(2) -0.20550(17) 0.0485(6) Uani 1 1 d . . . . .
H40 H 0.575924 0.129305 -0.234241 0.058 Uiso 1 1 calc R U . . .
C41 C 0.4082(2) 0.13133(18) -0.25089(15) 0.0401(5) Uani 1 1 d . . . . .
C42 C 0.2905(2) 0.1272(2) -0.20783(17) 0.0486(6) Uani 1 1 d . . . . .
H42 H 0.232360 0.125318 -0.238494 0.058 Uiso 1 1 calc R U . . .
C43 C 0.2598(2) 0.1260(2) -0.11872(17) 0.0471(6) Uani 1 1 d . . . . .
H43 H 0.180746 0.122085 -0.089374 0.057 Uiso 1 1 calc R U . . .
C44 C 0.4819(4) 0.2573(3) -0.4135(2) 0.0811(10) Uani 1 1 d . . . . .
H44A H 0.412850 0.303967 -0.396220 0.122 Uiso 1 1 calc R U . . .
H44B H 0.499674 0.268737 -0.476965 0.122 Uiso 1 1 calc R U . . .
H44C H 0.550062 0.265143 -0.393114 0.122 Uiso 1 1 calc R U . . .
Cl1 Cl 0.04592(5) 0.01083(4) -0.24302(4) 0.04553(14) Uani 1 1 d . . . . .
Cl2 Cl 0.82350(6) 0.35653(5) -0.48062(5) 0.05374(17) Uani 1 1 d . . . . .

loop_
_atom_site_aniso_label
_atom_site_aniso_U_11
_atom_site_aniso_U_22
_atom_site_aniso_U_33
_atom_site_aniso_U_23
_atom_site_aniso_U_13
_atom_site_aniso_U_12
Co1 0.03038(15) 0.02825(14) 0.02838(15) -0.00749(10) -0.00416(11) -0.00438(11)
S3 0.0664(4) 0.0480(3) 0.0361(3) -0.0185(3) -0.0093(3) -0.0044(3)
S4 0.0453(3) 0.0605(4) 0.0373(3) -0.0190(3) -0.0088(3) -0.0031(3)
O1 0.0441(10) 0.0787(13) 0.0541(11) -0.0295(10) -0.0022(8) -0.0012(9)
O2 0.0527(11) 0.1070(17) 0.0509(11) -0.0318(11) -0.0177(9) -0.0067(11)
O3 0.0760(14) 0.0524(11) 0.0624(12) -0.0293(9) -0.0166(11) 0.0036(10)
O4 0.116(2) 0.0769(14) 0.0391(11) -0.0166(10) -0.0019(11) -0.0326(14)
N1 0.0327(9) 0.0324(8) 0.0319(9) -0.0062(7) -0.0040(7) -0.0053(7)
N2 0.0344(9) 0.0286(8) 0.0306(9) -0.0077(7) -0.0052(7) -0.0051(7)
N3 0.0323(9) 0.0280(8) 0.0328(9) -0.0078(7) -0.0059(7) -0.0059(7)
N4 0.0328(9) 0.0341(9) 0.0347(9) -0.0090(7) -0.0063(7) -0.0065(7)
N5 0.0297(8) 0.0309(8) 0.0301(9) -0.0068(7) -0.0042(7) -0.0031(7)
N6 0.0314(9) 0.0276(8) 0.0320(9) -0.0046(7) -0.0036(7) -0.0054(7)
C1 0.0445(13) 0.0425(12) 0.0350(12) -0.0059(9) -0.0030(10) -0.0120(10)
C2 0.0552(15) 0.0455(13) 0.0405(13) 0.0019(10) -0.0028(11) -0.0192(12)
C3 0.0560(15) 0.0339(11) 0.0549(15) -0.0021(10) -0.0074(12) -0.0151(11)
C4 0.0503(14) 0.0354(11) 0.0446(13) -0.0087(9) -0.0063(11) -0.0106(10)
C5 0.0354(11) 0.0317(10) 0.0372(11) -0.0080(8) -0.0065(9) -0.0044(9)
C6 0.0365(11) 0.0284(9) 0.0355(11) -0.0082(8) -0.0055(9) -0.0053(8)
C7 0.0464(13) 0.0298(10) 0.0406(12) -0.0116(9) -0.0061(10) -0.0068(9)
C8 0.0382(11) 0.0354(10) 0.0362(11) -0.0136(9) -0.0058(9) -0.0048(9)
C9 0.0389(11) 0.0341(10) 0.0306(10) -0.0078(8) -0.0053(9) -0.0063(9)
C10 0.0316(10) 0.0294(9) 0.0310(10) -0.0072(8) -0.0064(8) -0.0039(8)
C11 0.0320(10) 0.0322(10) 0.0309(10) -0.0090(8) -0.0052(8) -0.0055(8)
C12 0.0445(12) 0.0351(11) 0.0353(11) -0.0067(9) -0.0064(10) -0.0070(10)
C13 0.0507(14) 0.0297(10) 0.0464(13) -0.0035(9) -0.0049(11) -0.0095(10)
C14 0.0487(13) 0.0310(10) 0.0511(14) -0.0140(9) -0.0061(11) -0.0083(10)
C15 0.0410(12) 0.0331(10) 0.0404(12) -0.0139(9) -0.0061(10) -0.0060(9)
C16 0.0493(13) 0.0357(11) 0.0381(12) -0.0156(9) -0.0075(10) -0.0044(10)
C17 0.0530(14) 0.0420(12) 0.0389(12) -0.0152(10) -0.0028(11) -0.0137(11)
C18 0.0536(14) 0.0449(12) 0.0376(12) -0.0144(10) -0.0004(11) -0.0089(11)
C19 0.0608(15) 0.0379(11) 0.0365(12) -0.0147(9) -0.0114(11) -0.0030(11)
C20 0.098(2) 0.0480(14) 0.0461(15) -0.0177(12) -0.0050(15) -0.0325(15)
C21 0.093(2) 0.0509(14) 0.0372(13) -0.0140(11) -0.0004(14) -0.0341(15)
C22 0.077(2) 0.089(2) 0.0577(19) -0.0287(17) -0.0240(16) -0.0007(18)
C23 0.0414(12) 0.0511(13) 0.0442(13) -0.0187(11) -0.0144(10) -0.0041(11)
C24 0.0420(13) 0.0662(17) 0.0590(17) -0.0233(13) -0.0208(12) -0.0036(12)
C25 0.0331(12) 0.0586(15) 0.0611(17) -0.0178(13) -0.0132(11) -0.0035(11)
C26 0.0332(11) 0.0472(13) 0.0427(13) -0.0104(10) -0.0044(10) -0.0027(10)
C27 0.0331(10) 0.0340(10) 0.0342(11) -0.0078(8) -0.0058(9) -0.0044(9)
C28 0.0310(10) 0.0299(9) 0.0326(10) -0.0061(8) -0.0047(8) -0.0035(8)
C29 0.0322(11) 0.0384(11) 0.0364(11) -0.0129(9) -0.0034(9) -0.0007(9)
C30 0.0374(11) 0.0347(10) 0.0316(11) -0.0100(8) -0.0033(9) -0.0073(9)
C31 0.0350(11) 0.0409(11) 0.0352(11) -0.0125(9) -0.0075(9) -0.0050(9)
C32 0.0304(10) 0.0317(9) 0.0331(10) -0.0077(8) -0.0058(8) -0.0059(8)
C33 0.0331(10) 0.0301(9) 0.0327(11) -0.0053(8) -0.0047(8) -0.0064(8)
C34 0.0362(11) 0.0437(12) 0.0411(12) -0.0086(10) -0.0084(10) -0.0073(10)
C35 0.0311(11) 0.0480(13) 0.0539(15) -0.0100(11) -0.0091(10) -0.0038(10)
C36 0.0324(11) 0.0427(12) 0.0503(14) -0.0104(10) 0.0012(10) -0.0023(10)
C37 0.0359(11) 0.0348(10) 0.0360(11) -0.0083(9) -0.0003(9) -0.0041(9)
C38 0.0365(11) 0.0390(11) 0.0362(11) -0.0138(9) -0.0048(9) -0.0043(9)
C39 0.0393(12) 0.0698(16) 0.0384(13) -0.0195(11) -0.0074(10) -0.0129(12)
C40 0.0384(12) 0.0711(17) 0.0398(13) -0.0197(12) -0.0007(10) -0.0157(12)
C41 0.0395(12) 0.0459(12) 0.0362(12) -0.0158(9) -0.0073(9) -0.0021(10)
C42 0.0380(12) 0.0698(17) 0.0455(14) -0.0276(12) -0.0113(10) -0.0029(12)
C43 0.0327(11) 0.0680(16) 0.0460(14) -0.0265(12) -0.0038(10) -0.0069(11)
C44 0.115(3) 0.073(2) 0.0533(19) -0.0055(15) -0.0127(19) -0.026(2)
Cl1 0.0439(3) 0.0480(3) 0.0408(3) -0.0071(2) -0.0043(2) -0.0086(3)
Cl2 0.0577(4) 0.0421(3) 0.0535(4) -0.0113(3) 0.0005(3) -0.0041(3)

loop_
_atom_type_symbol
_atom_type_description
_atom_type_scat_dispersion_real
_atom_type_scat_dispersion_imag
_atom_type_scat_source
C C 0.0033 0.0016 'International Tables Vol C Tables 4.2.6.8 and 6.1.1.4'
H H 0.0000 0.0000 'International Tables Vol C Tables 4.2.6.8 and 6.1.1.4'
Cl Cl 0.1484 0.1585 'International Tables Vol C Tables 4.2.6.8 and 6.1.1.4'
Co Co 0.3494 0.9721 'International Tables Vol C Tables 4.2.6.8 and 6.1.1.4'
N N 0.0061 0.0033 'International Tables Vol C Tables 4.2.6.8 and 6.1.1.4'
O O 0.0106 0.0060 'International Tables Vol C Tables 4.2.6.8 and 6.1.1.4'
S S 0.1246 0.1234 'International Tables Vol C Tables 4.2.6.8 and 6.1.1.4'

loop_
_geom_angle_atom_site_label_1
_geom_angle_atom_site_label_2
_geom_angle_atom_site_label_3
_geom_angle
_geom_angle_site_symmetry_1
_geom_angle_site_symmetry_3
_geom_angle_publ_flag
N2 Co1 N1 82.48(7) . . ?
N2 Co1 N3 82.46(7) . . ?
N2 Co1 N4 97.35(8) . . ?
N2 Co1 N5 178.99(8) . . ?
N2 Co1 N6 97.65(8) . . ?
N3 Co1 N1 164.90(7) . . ?
N3 Co1 N4 90.16(7) . . ?
N3 Co1 N6 91.81(7) . . ?
N4 Co1 N1 90.77(7) . . ?
N5 Co1 N1 96.52(7) . . ?
N5 Co1 N3 98.54(7) . . ?
N5 Co1 N4 82.53(7) . . ?
N5 Co1 N6 82.47(7) . . ?
N6 Co1 N1 91.18(7) . . ?
N6 Co1 N4 165.00(8) . . ?
O3 S3 C19 107.87(12) . . ?
O3 S3 C22 107.88(16) . . ?
O4 S3 O3 118.61(15) . . ?
O4 S3 C19 107.26(13) . . ?
O4 S3 C22 109.23(17) . . ?
C22 S3 C19 105.19(15) . . ?
O1 S4 C41 108.20(11) . . ?
O1 S4 C44 108.26(17) . . ?
O2 S4 O1 117.84(13) . . ?
O2 S4 C41 108.56(12) . . ?
O2 S4 C44 109.12(18) . . ?
C44 S4 C41 103.98(15) . . ?
C1 N1 Co1 127.22(16) . . ?
C1 N1 C5 119.14(19) . . ?
C5 N1 Co1 113.64(14) . . ?
C6 N2 Co1 118.86(14) . . ?
C10 N2 Co1 119.02(14) . . ?
C10 N2 C6 122.10(18) . . ?
C11 N3 Co1 113.58(13) . . ?
C15 N3 Co1 126.95(15) . . ?
C15 N3 C11 119.33(18) . . ?
C23 N4 Co1 127.34(16) . . ?
C23 N4 C27 119.07(19) . . ?
C27 N4 Co1 113.59(14) . . ?
C28 N5 Co1 118.84(15) . . ?
C32 N5 Co1 118.67(14) . . ?
C32 N5 C28 122.29(18) . . ?
C33 N6 Co1 113.72(14) . . ?
C37 N6 Co1 126.96(16) . . ?
C37 N6 C33 119.32(19) . . ?
N1 C1 H1 119.2 . . ?
N1 C1 C2 121.5(2) . . ?
C2 C1 H1 119.2 . . ?
C1 C2 H2 120.2 . . ?
C3 C2 C1 119.7(2) . . ?
C3 C2 H2 120.2 . . ?
C2 C3 H3 120.4 . . ?
C4 C3 C2 119.1(2) . . ?
C4 C3 H3 120.4 . . ?
C3 C4 H4 120.4 . . ?
C3 C4 C5 119.2(2) . . ?
C5 C4 H4 120.4 . . ?
N1 C5 C4 121.3(2) . . ?
N1 C5 C6 113.50(18) . . ?
C4 C5 C6 125.1(2) . . ?
N2 C6 C5 111.43(18) . . ?
N2 C6 C7 119.8(2) . . ?
C7 C6 C5 128.77(19) . . ?
C6 C7 H7 120.2 . . ?
C6 C7 C8 119.6(2) . . ?
C8 C7 H7 120.2 . . ?
C7 C8 C9 119.3(2) . . ?
C7 C8 C16 120.4(2) . . ?
C9 C8 C16 120.2(2) . . ?
C8 C9 H9 120.5 . . ?
C10 C9 C8 119.0(2) . . ?
C10 C9 H9 120.5 . . ?
N2 C10 C9 120.23(18) . . ?
N2 C10 C11 111.16(17) . . ?
C9 C10 C11 128.59(19) . . ?
N3 C11 C10 113.40(18) . . ?
N3 C11 C12 121.30(19) . . ?
C12 C11 C10 125.30(19) . . ?
C11 C12 H12 120.6 . . ?
C11 C12 C13 118.8(2) . . ?
C13 C12 H12 120.6 . . ?
C12 C13 H13 120.3 . . ?
C14 C13 C12 119.5(2) . . ?
C14 C13 H13 120.3 . . ?
C13 C14 H14 120.3 . . ?
C15 C14 C13 119.4(2) . . ?
C15 C14 H14 120.3 . . ?
N3 C15 C14 121.6(2) . . ?
N3 C15 H15 119.2 . . ?
C14 C15 H15 119.2 . . ?
C17 C16 C8 121.4(2) . . ?
C17 C16 C21 119.1(2) . . ?
C21 C16 C8 119.5(2) . . ?
C16 C17 H17 119.8 . . ?
C18 C17 C16 120.4(2) . . ?
C18 C17 H17 119.8 . . ?
C17 C18 H18 120.4 . . ?
C19 C18 C17 119.2(2) . . ?
C19 C18 H18 120.4 . . ?
C18 C19 S3 119.9(2) . . ?
C20 C19 S3 119.02(19) . . ?
C20 C19 C18 121.0(2) . . ?
C19 C20 H20 120.0 . . ?
C19 C20 C21 119.9(2) . . ?
C21 C20 H20 120.0 . . ?
C16 C21 H21 119.8 . . ?
C20 C21 C16 120.3(3) . . ?
C20 C21 H21 119.8 . . ?
S3 C22 H22A 109.5 . . ?
S3 C22 H22B 109.5 . . ?
S3 C22 H22C 109.5 . . ?
H22A C22 H22B 109.5 . . ?
H22A C22 H22C 109.5 . . ?
H22B C22 H22C 109.5 . . ?
N4 C23 H23 119.2 . . ?
N4 C23 C24 121.7(2) . . ?
C24 C23 H23 119.2 . . ?
C23 C24 H24 120.3 . . ?
C25 C24 C23 119.4(2) . . ?
C25 C24 H24 120.3 . . ?
C24 C25 H25 120.4 . . ?
C24 C25 C26 119.3(2) . . ?
C26 C25 H25 120.4 . . ?
C25 C26 H26 120.3 . . ?
C27 C26 C25 119.4(2) . . ?
C27 C26 H26 120.3 . . ?
N4 C27 C26 121.0(2) . . ?
N4 C27 C28 113.34(18) . . ?
C26 C27 C28 125.6(2) . . ?
N5 C28 C27 111.50(18) . . ?
N5 C28 C29 120.0(2) . . ?
C29 C28 C27 128.46(19) . . ?
C28 C29 H29 120.0 . . ?
C28 C29 C30 120.0(2) . . ?
C30 C29 H29 120.0 . . ?
C29 C30 C31 118.1(2) . . ?
C29 C30 C38 121.3(2) . . ?
C31 C30 C38 120.5(2) . . ?
C30 C31 H31 120.2 . . ?
C32 C31 C30 119.6(2) . . ?
C32 C31 H31 120.2 . . ?
N5 C32 C31 119.94(19) . . ?
N5 C32 C33 111.73(18) . . ?
C31 C32 C33 128.25(19) . . ?
N6 C33 C32 113.37(18) . . ?
N6 C33 C34 121.2(2) . . ?
C34 C33 C32 125.4(2) . . ?
C33 C34 H34 120.5 . . ?
C33 C34 C35 119.0(2) . . ?
C35 C34 H34 120.5 . . ?
C34 C35 H35 120.2 . . ?
C36 C35 C34 119.6(2) . . ?
C36 C35 H35 120.2 . . ?
C35 C36 H36 120.4 . . ?
C35 C36 C37 119.2(2) . . ?
C37 C36 H36 120.4 . . ?
N6 C37 C36 121.7(2) . . ?
N6 C37 H37 119.2 . . ?
C36 C37 H37 119.2 . . ?
C39 C38 C30 120.1(2) . . ?
C43 C38 C30 122.0(2) . . ?
C43 C38 C39 117.9(2) . . ?
C38 C39 H39 119.4 . . ?
C40 C39 C38 121.2(2) . . ?
C40 C39 H39 119.4 . . ?
C39 C40 H40 120.3 . . ?
C41 C40 C39 119.3(2) . . ?
C41 C40 H40 120.3 . . ?
C40 C41 S4 118.12(18) . . ?
C40 C41 C42 120.9(2) . . ?
C42 C41 S4 121.01(18) . . ?
C41 C42 H42 120.4 . . ?
C41 C42 C43 119.3(2) . . ?
C43 C42 H42 120.4 . . ?
C38 C43 H43 119.4 . . ?
C42 C43 C38 121.3(2) . . ?
C42 C43 H43 119.4 . . ?
S4 C44 H44A 109.5 . . ?
S4 C44 H44B 109.5 . . ?
S4 C44 H44C 109.5 . . ?
H44A C44 H44B 109.5 . . ?
H44A C44 H44C 109.5 . . ?
H44B C44 H44C 109.5 . . ?

loop_
_geom_bond_atom_site_label_1
_geom_bond_atom_site_label_2
_geom_bond_distance
_geom_bond_site_symmetry_2
_geom_bond_publ_flag
Co1 N1 1.9474(18) . ?
Co1 N2 1.8516(17) . ?
Co1 N3 1.9418(17) . ?
Co1 N4 1.9466(18) . ?
Co1 N5 1.8534(17) . ?
Co1 N6 1.9439(18) . ?
S3 O3 1.438(2) . ?
S3 O4 1.418(2) . ?
S3 C19 1.764(2) . ?
S3 C22 1.746(3) . ?
S4 O1 1.430(2) . ?
S4 O2 1.430(2) . ?
S4 C41 1.779(2) . ?
S4 C44 1.751(4) . ?
N1 C1 1.329(3) . ?
N1 C5 1.364(3) . ?
N2 C6 1.348(3) . ?
N2 C10 1.346(3) . ?
N3 C11 1.367(3) . ?
N3 C15 1.335(3) . ?
N4 C23 1.332(3) . ?
N4 C27 1.368(3) . ?
N5 C28 1.344(3) . ?
N5 C32 1.342(3) . ?
N6 C33 1.363(3) . ?
N6 C37 1.333(3) . ?
C1 H1 0.9300 . ?
C1 C2 1.379(3) . ?
C2 H2 0.9300 . ?
C2 C3 1.379(4) . ?
C3 H3 0.9300 . ?
C3 C4 1.371(4) . ?
C4 H4 0.9300 . ?
C4 C5 1.380(3) . ?
C5 C6 1.469(3) . ?
C6 C7 1.374(3) . ?
C7 H7 0.9300 . ?
C7 C8 1.392(3) . ?
C8 C9 1.399(3) . ?
C8 C16 1.483(3) . ?
C9 H9 0.9300 . ?
C9 C10 1.375(3) . ?
C10 C11 1.470(3) . ?
C11 C12 1.373(3) . ?
C12 H12 0.9300 . ?
C12 C13 1.387(3) . ?
C13 H13 0.9300 . ?
C13 C14 1.377(4) . ?
C14 H14 0.9300 . ?
C14 C15 1.377(3) . ?
C15 H15 0.9300 . ?
C16 C17 1.390(3) . ?
C16 C21 1.394(4) . ?
C17 H17 0.9300 . ?
C17 C18 1.386(3) . ?
C18 H18 0.9300 . ?
C18 C19 1.382(4) . ?
C19 C20 1.373(4) . ?
C20 H20 0.9300 . ?
C20 C21 1.375(4) . ?
C21 H21 0.9300 . ?
C22 H22A 0.9600 . ?
C22 H22B 0.9600 . ?
C22 H22C 0.9600 . ?
C23 H23 0.9300 . ?
C23 C24 1.383(3) . ?
C24 H24 0.9300 . ?
C24 C25 1.369(4) . ?
C25 H25 0.9300 . ?
C25 C26 1.379(4) . ?
C26 H26 0.9300 . ?
C26 C27 1.372(3) . ?
C27 C28 1.473(3) . ?
C28 C29 1.375(3) . ?
C29 H29 0.9300 . ?
C29 C30 1.401(3) . ?
C30 C31 1.406(3) . ?
C30 C38 1.487(3) . ?
C31 H31 0.9300 . ?
C31 C32 1.384(3) . ?
C32 C33 1.466(3) . ?
C33 C34 1.378(3) . ?
C34 H34 0.9300 . ?
C34 C35 1.379(3) . ?
C35 H35 0.9300 . ?
C35 C36 1.375(4) . ?
C36 H36 0.9300 . ?
C36 C37 1.382(3) . ?
C37 H37 0.9300 . ?
C38 C39 1.393(3) . ?
C38 C43 1.392(3) . ?
C39 H39 0.9300 . ?
C39 C40 1.382(3) . ?
C40 H40 0.9300 . ?
C40 C41 1.376(3) . ?
C41 C42 1.379(3) . ?
C42 H42 0.9300 . ?
C42 C43 1.381(3) . ?
C43 H43 0.9300 . ?
C44 H44A 0.9600 . ?
C44 H44B 0.9600 . ?
C44 H44C 0.9600 . ?

loop_
_geom_torsion_atom_site_label_1
_geom_torsion_atom_site_label_2
_geom_torsion_atom_site_label_3
_geom_torsion_atom_site_label_4
_geom_torsion
_geom_torsion_site_symmetry_1
_geom_torsion_site_symmetry_2
_geom_torsion_site_symmetry_3
_geom_torsion_site_symmetry_4
_geom_torsion_publ_flag
Co1 N1 C1 C2 179.85(19) . . . . ?
Co1 N1 C5 C4 179.82(18) . . . . ?
Co1 N1 C5 C6 3.2(2) . . . . ?
Co1 N2 C6 C5 -0.7(2) . . . . ?
Co1 N2 C6 C7 -179.07(17) . . . . ?
Co1 N2 C10 C9 179.30(16) . . . . ?
Co1 N2 C10 C11 0.5(2) . . . . ?
Co1 N3 C11 C10 6.8(2) . . . . ?
Co1 N3 C11 C12 -172.84(17) . . . . ?
Co1 N3 C15 C14 173.91(17) . . . . ?
Co1 N4 C23 C24 -179.0(2) . . . . ?
Co1 N4 C27 C26 177.43(17) . . . . ?
Co1 N4 C27 C28 -2.6(2) . . . . ?
Co1 N5 C28 C27 3.8(2) . . . . ?
Co1 N5 C28 C29 -174.72(16) . . . . ?
Co1 N5 C32 C31 174.83(16) . . . . ?
Co1 N5 C32 C33 -2.1(2) . . . . ?
Co1 N6 C33 C32 -1.4(2) . . . . ?
Co1 N6 C33 C34 179.62(16) . . . . ?
Co1 N6 C37 C36 -179.13(16) . . . . ?
S3 C19 C20 C21 -176.4(3) . . . . ?
S4 C41 C42 C43 -177.9(2) . . . . ?
O1 S4 C41 C40 44.5(2) . . . . ?
O1 S4 C41 C42 -135.1(2) . . . . ?
O2 S4 C41 C40 173.5(2) . . . . ?
O2 S4 C41 C42 -6.2(3) . . . . ?
O3 S3 C19 C18 -120.9(2) . . . . ?
O3 S3 C19 C20 56.0(3) . . . . ?
O4 S3 C19 C18 7.9(3) . . . . ?
O4 S3 C19 C20 -175.2(2) . . . . ?
N1 Co1 N2 C6 1.92(16) . . . . ?
N1 Co1 N2 C10 -176.46(17) . . . . ?
N1 Co1 N5 C28 85.70(16) . . . . ?
N1 Co1 N5 C32 -89.23(16) . . . . ?
N1 C1 C2 C3 0.2(4) . . . . ?
N1 C5 C6 N2 -1.7(3) . . . . ?
N1 C5 C6 C7 176.5(2) . . . . ?
N2 C6 C7 C8 0.9(3) . . . . ?
N2 C10 C11 N3 -4.8(3) . . . . ?
N2 C10 C11 C12 174.8(2) . . . . ?
N3 Co1 N2 C6 -179.08(17) . . . . ?
N3 Co1 N2 C10 2.54(16) . . . . ?
N3 Co1 N5 C28 -93.25(16) . . . . ?
N3 Co1 N5 C32 91.82(16) . . . . ?
N3 C11 C12 C13 -1.6(3) . . . . ?
N4 Co1 N2 C6 91.73(16) . . . . ?
N4 Co1 N2 C10 -86.65(16) . . . . ?
N4 Co1 N5 C28 -4.22(15) . . . . ?
N4 Co1 N5 C32 -179.15(16) . . . . ?
N4 C23 C24 C25 0.6(4) . . . . ?
N4 C27 C28 N5 -0.6(3) . . . . ?
N4 C27 C28 C29 177.8(2) . . . . ?
N5 C28 C29 C30 1.4(3) . . . . ?
N5 C32 C33 N6 2.2(2) . . . . ?
N5 C32 C33 C34 -178.9(2) . . . . ?
N6 Co1 N2 C6 -88.26(17) . . . . ?
N6 Co1 N2 C10 93.36(16) . . . . ?
N6 Co1 N5 C28 176.04(16) . . . . ?
N6 Co1 N5 C32 1.11(15) . . . . ?
N6 C33 C34 C35 0.2(3) . . . . ?
C1 N1 C5 C4 -0.4(3) . . . . ?
C1 N1 C5 C6 -177.0(2) . . . . ?
C1 C2 C3 C4 -0.1(4) . . . . ?
C2 C3 C4 C5 -0.1(4) . . . . ?
C3 C4 C5 N1 0.4(4) . . . . ?
C3 C4 C5 C6 176.7(2) . . . . ?
C4 C5 C6 N2 -178.2(2) . . . . ?
C4 C5 C6 C7 0.0(4) . . . . ?
C5 N1 C1 C2 0.1(3) . . . . ?
C5 C6 C7 C8 -177.2(2) . . . . ?
C6 N2 C10 C9 1.0(3) . . . . ?
C6 N2 C10 C11 -177.81(19) . . . . ?
C6 C7 C8 C9 -1.2(3) . . . . ?
C6 C7 C8 C16 176.0(2) . . . . ?
C7 C8 C9 C10 1.4(3) . . . . ?
C7 C8 C16 C17 155.5(2) . . . . ?
C7 C8 C16 C21 -26.0(4) . . . . ?
C8 C9 C10 N2 -1.3(3) . . . . ?
C8 C9 C10 C11 177.2(2) . . . . ?
C8 C16 C17 C18 177.9(2) . . . . ?
C8 C16 C21 C20 -178.7(3) . . . . ?
C9 C8 C16 C17 -27.3(4) . . . . ?
C9 C8 C16 C21 151.1(3) . . . . ?
C9 C10 C11 N3 176.5(2) . . . . ?
C9 C10 C11 C12 -3.9(4) . . . . ?
C10 N2 C6 C5 177.65(18) . . . . ?
C10 N2 C6 C7 -0.7(3) . . . . ?
C10 C11 C12 C13 178.7(2) . . . . ?
C11 N3 C15 C14 -1.5(3) . . . . ?
C11 C12 C13 C14 -1.5(4) . . . . ?
C12 C13 C14 C15 3.1(4) . . . . ?
C13 C14 C15 N3 -1.6(4) . . . . ?
C15 N3 C11 C10 -177.15(18) . . . . ?
C15 N3 C11 C12 3.2(3) . . . . ?
C16 C8 C9 C10 -175.7(2) . . . . ?
C16 C17 C18 C19 1.2(4) . . . . ?
C17 C16 C21 C20 -0.2(5) . . . . ?
C17 C18 C19 S3 175.7(2) . . . . ?
C17 C18 C19 C20 -1.2(4) . . . . ?
C18 C19 C20 C21 0.5(5) . . . . ?
C19 C20 C21 C16 0.3(5) . . . . ?
C21 C16 C17 C18 -0.5(4) . . . . ?
C22 S3 C19 C18 124.1(2) . . . . ?
C22 S3 C19 C20 -59.0(3) . . . . ?
C23 N4 C27 C26 -2.9(3) . . . . ?
C23 N4 C27 C28 177.07(19) . . . . ?
C23 C24 C25 C26 -1.0(4) . . . . ?
C24 C25 C26 C27 -0.5(4) . . . . ?
C25 C26 C27 N4 2.5(4) . . . . ?
C25 C26 C27 C28 -177.5(2) . . . . ?
C26 C27 C28 N5 179.4(2) . . . . ?
C26 C27 C28 C29 -2.3(4) . . . . ?
C27 N4 C23 C24 1.3(4) . . . . ?
C27 C28 C29 C30 -176.9(2) . . . . ?
C28 N5 C32 C31 0.1(3) . . . . ?
C28 N5 C32 C33 -176.86(18) . . . . ?
C28 C29 C30 C31 -2.8(3) . . . . ?
C28 C29 C30 C38 172.8(2) . . . . ?
C29 C30 C31 C32 2.9(3) . . . . ?
C29 C30 C38 C39 -15.1(3) . . . . ?
C29 C30 C38 C43 168.5(2) . . . . ?
C30 C31 C32 N5 -1.6(3) . . . . ?
C30 C31 C32 C33 174.8(2) . . . . ?
C30 C38 C39 C40 -174.9(2) . . . . ?
C30 C38 C43 C42 173.5(2) . . . . ?
C31 C30 C38 C39 160.4(2) . . . . ?
C31 C30 C38 C43 -16.1(3) . . . . ?
C31 C32 C33 N6 -174.4(2) . . . . ?
C31 C32 C33 C34 4.5(4) . . . . ?
C32 N5 C28 C27 178.52(18) . . . . ?
C32 N5 C28 C29 0.0(3) . . . . ?
C32 C33 C34 C35 -178.7(2) . . . . ?
C33 N6 C37 C36 1.3(3) . . . . ?
C33 C34 C35 C36 -0.1(4) . . . . ?
C34 C35 C36 C37 0.7(4) . . . . ?
C35 C36 C37 N6 -1.2(3) . . . . ?
C37 N6 C33 C32 178.24(18) . . . . ?
C37 N6 C33 C34 -0.7(3) . . . . ?
C38 C30 C31 C32 -172.7(2) . . . . ?
C38 C39 C40 C41 1.7(4) . . . . ?
C39 C38 C43 C42 -3.1(4) . . . . ?
C39 C40 C41 S4 176.5(2) . . . . ?
C39 C40 C41 C42 -3.8(4) . . . . ?
C40 C41 C42 C43 2.4(4) . . . . ?
C41 C42 C43 C38 1.1(4) . . . . ?
C43 C38 C39 C40 1.7(4) . . . . ?
C44 S4 C41 C40 -70.4(3) . . . . ?
C44 S4 C41 C42 109.9(3) . . . . ?

loop_
_smtbx_masks_void_nr
_smtbx_masks_void_average_x
_smtbx_masks_void_average_y
_smtbx_masks_void_average_z
_smtbx_masks_void_volume
_smtbx_masks_void_count_electrons
_smtbx_masks_void_content
1 0.487 -0.487 -0.159 649.4 141.7 '14 H2O'
